data_2312937
loop_
_publ_author_name
'Brookes, James R.'
'Kumar, Varshini J.'
'Jones, Isabelle M.'
'Summers, Aston M.'
'Bird, Stephanie A.'
'Low, Paul J.'
'Moggach, Stephen A.'
'Spagnoli, Dino'

_publ_section_title
;
 Mapping structure-property relationships in a 6-oxo-verdazyl radical by
 variable pressure crystallography and density functional theory.
;
_journal_issue 'Pt 4'
_journal_name_full 'Acta crystallographica Section B, Structural science, crystal engineering and materials'
_journal_page_first 416
_journal_page_last 432
_journal_paper_doi 10.1107/S2052520626006220
_journal_volume 82
_journal_year 2026
_chemical_formula_moiety 'C22 H19 N4 O'
_chemical_formula_sum 'C22 H19 N4 O'
_chemical_formula_weight 355.41
_space_group_crystal_system monoclinic
_space_group_IT_number 15
_space_group_name_Hall '-C 2yc'
_space_group_name_H-M_alt 'C 1 2/c 1'
_atom_sites_solution_hydrogens geom
_audit_creation_date 2025-08-28
_audit_creation_method
;
Olex2 1.5
(compiled 2025.05.22 svn.r631f81ec for OlexSys, GUI svn.r7248)
;
_cell_angle_alpha 90
_cell_angle_beta 96.05(5)
_cell_angle_gamma 90
_cell_formula_units_Z 4
_cell_length_a 19.520(8)
_cell_length_b 11.222(3)
_cell_length_c 7.013(2)
_cell_measurement_pressure 3310000
_cell_measurement_reflns_used 249
_cell_measurement_temperature 295.15
_cell_measurement_theta_max 20.6350
_cell_measurement_theta_min 2.0880
_cell_volume 1527.7(9)
_computing_cell_refinement 'CrysAlisPro 1.171.42.49 (Rigaku OD, 2022)'
_computing_data_collection 'CrysAlisPro 1.171.42.49 (Rigaku OD, 2022)'
_computing_data_reduction 'CrysAlisPro 1.171.42.49 (Rigaku OD, 2022)'
_computing_molecular_graphics 'Olex2 1.5 (Dolomanov et al., 2009)'
_computing_publication_material 'Olex2 1.5 (Dolomanov et al., 2009)'
_computing_structure_refinement 'SHELXL 2018/3 (Sheldrick, 2015)'
_computing_structure_solution 'SHELXT  (Sheldrick, 2015)'
_diffrn_ambient_temperature 295.15
_diffrn_detector_area_resol_mean 13.3
_diffrn_measured_fraction_theta_full 0.353
_diffrn_measured_fraction_theta_max 0.353
_diffrn_measurement_details
;
List of Runs (angles in degrees, time in seconds):

  # Type    Start    End  Width  t~exp~   \w     \q     \k     \f   Frames
--------------------------------------------------------------------------
  1  \f    -35.00  35.00   0.10    0.02   0.00   0.00   0.00    --   700
  2  \f    145.00 215.00   0.10    0.02   0.00   0.00   0.00    --   700
;
_diffrn_measurement_device 'abstract diffractometer'
_diffrn_measurement_device_type MX1
_diffrn_measurement_method 'Omega scan'
_diffrn_orient_matrix_type 'CrysAlisPro convention (1999,Acta A55,543-557)'
_diffrn_orient_matrix_UB_11 -0.0177495000
_diffrn_orient_matrix_UB_12 0.0728486000
_diffrn_orient_matrix_UB_13 -0.0369917000
_diffrn_orient_matrix_UB_21 -0.0493173000
_diffrn_orient_matrix_UB_22 -0.0041116000
_diffrn_orient_matrix_UB_23 -0.0526027000
_diffrn_orient_matrix_UB_31 -0.0870682000
_diffrn_orient_matrix_UB_32 -0.0035972000
_diffrn_orient_matrix_UB_33 0.0334706000
_diffrn_radiation_monochromator 'Silicon Double Crystal'
_diffrn_radiation_probe x-ray
_diffrn_radiation_source 'MX1 Beamline Australian Synchrotron'
_diffrn_radiation_type Synchrotron
_diffrn_radiation_wavelength 0.71073
_diffrn_reflns_av_R_equivalents 0.1326
_diffrn_reflns_av_unetI/netI 0.0990
_diffrn_reflns_Laue_measured_fraction_full 0.353
_diffrn_reflns_Laue_measured_fraction_max 0.353
_diffrn_reflns_limit_h_max 8
_diffrn_reflns_limit_h_min -8
_diffrn_reflns_limit_k_max 11
_diffrn_reflns_limit_k_min -11
_diffrn_reflns_limit_l_max 6
_diffrn_reflns_limit_l_min -6
_diffrn_reflns_number 1156
_diffrn_reflns_point_group_measured_fraction_full 0.353
_diffrn_reflns_point_group_measured_fraction_max 0.353
_diffrn_reflns_theta_full 20.806
_diffrn_reflns_theta_max 20.806
_diffrn_reflns_theta_min 2.096
_diffrn_standards_number 0
_exptl_absorpt_coefficient_mu 0.098
_exptl_absorpt_correction_T_max 1.00000
_exptl_absorpt_correction_T_min 0.23230
_exptl_absorpt_correction_type multi-scan
_exptl_absorpt_process_details
;
CrysAlisPro 1.171.42.49 (Rigaku Oxford Diffraction, 2022)
Empirical absorption correction using spherical harmonics,
implemented in SCALE3 ABSPACK scaling algorithm.
;
_exptl_crystal_colour 'clear dark violet'
_exptl_crystal_colour_lustre clear
_exptl_crystal_colour_modifier dark
_exptl_crystal_colour_primary violet
_exptl_crystal_density_diffrn 1.545
_exptl_crystal_description block
_exptl_crystal_F_000 748
_exptl_crystal_size_max 0.2
_exptl_crystal_size_mid 0.2
_exptl_crystal_size_min 0.1
_refine_diff_density_max 0.268
_refine_diff_density_min -0.405
_refine_diff_density_rms 0.079
_refine_ls_extinction_coef 0.06(4)
_refine_ls_extinction_expression Fc^*^=kFc[1+0.001xFc^2^\l^3^/sin(2\q)]^-1/4^
_refine_ls_extinction_method 'SHELXL-2018/3 (Sheldrick 2018)'
_refine_ls_goodness_of_fit_ref 1.570
_refine_ls_hydrogen_treatment constr
_refine_ls_matrix_type full
_refine_ls_number_parameters 45
_refine_ls_number_reflns 282
_refine_ls_number_restraints 19
_refine_ls_restrained_S_all 1.529
_refine_ls_R_factor_all 0.2339
_refine_ls_R_factor_gt 0.1809
_refine_ls_shift/su_max 0.001
_refine_ls_shift/su_mean 0.000
_refine_ls_structure_factor_coef Fsqd
_refine_ls_weighting_details 'w=1/[\s^2^(Fo^2^)+(0.2000P)^2^] where P=(Fo^2^+2Fc^2^)/3'
_refine_ls_weighting_scheme calc
_refine_ls_wR_factor_gt 0.4569
_refine_ls_wR_factor_ref 0.4992
_reflns_Friedel_coverage 0.000
_reflns_number_gt 131
_reflns_number_total 282
_reflns_threshold_expression 'I > 2\s(I)'
_cod_data_source_file px5076.cif
_cod_data_source_block pTolOV_HP_3310MPa
_cod_original_cell_volume 1527.6(9)
_cod_database_code 2312937
_shelx_shelxl_version_number 2018/3
_chemical_oxdiff_formula 'C22 H19 N4 O'
_chemical_oxdiff_usercomment 'pTolOV at 3310MPa pressure'
_shelx_space_group_comment
;
The symmetry employed for this shelxl refinement is uniquely defined
by the following loop, which should always be used as a source of
symmetry information in preference to the above space-group names.
They are only intended as comments.
;
_shelx_estimated_absorpt_t_max 0.990
_shelx_estimated_absorpt_t_min 0.981
_diffrn_measurement_detector_type 'Dectris Eiger2 9M'
_diffrn_orient_matrix_axis[1] matrixX
_diffrn_orient_matrix_axis[2] matrixY
_diffrn_orient_matrix_axis[3] matrixZ
_olex2_refinement_description
;
1. Fixed Uiso
 At 1.2 times of:
  All C(H) groups
 At 1.5 times of:
  All C(H,H,H) groups
2. Restrained distances
 O1-C1
 1.209 with sigma of 0.02
 N1-C1
 1.388 with sigma of 0.02
 N1-N2
 1.386 with sigma of 0.02
 N2-C2
 1.329 with sigma of 0.02
 C2-C10
 1.49 with sigma of 0.02
 C10-C11
 1.39 with sigma of 0.02
 C11-C12
 1.39 with sigma of 0.02
 C12-C13
 1.39 with sigma of 0.02
 O1-N1
 2.287 with sigma of 0.02
 C1-N2
 2.438 with sigma of 0.02
 N1-C2
 2.28 with sigma of 0.02
 N2-C10
 2.389 with sigma of 0.02
 C2-C11
 2.496 with sigma of 0.02
3. Uiso/Uaniso restraints and constraints
Uanis(O1) \\sim Ueq: with sigma of 0.05 and sigma for terminal atoms of 0.05
4. Rigid body (RIGU) restrains
 C9, H9A, H9B, H9C, C4, C3, C8, H8, C7, H7, C6, C5, H5, H4
 with sigma for 1-2 distances of 0.004 and sigma for 1-3 distances of 0.004
 C10, C11, H11, C12, H12, C13, H13
 with sigma for 1-2 distances of 0.004 and sigma for 1-3 distances of 0.004
5.a Free rotating group:
 C9(C4,C3,C8,C7,C6,C5)
5.b Aromatic/amide H refined with riding coordinates:
 C11(H11), C12(H12), C13(H13), C4(H4), C8(H8), C7(H7), C5(H5)
5.c Idealised Me refined as rotating group:
 C9(H9A,H9B,H9C)
;
_olex2_submission_special_instructions 'No special instructions were received'
_oxdiff_exptl_absorpt_empirical_details
;
Empirical correction (ABSPACK) includes:
- Absorption correction using spherical harmonics
- Frame scaling
;
_oxdiff_exptl_absorpt_empirical_full_max 2.827
_oxdiff_exptl_absorpt_empirical_full_min 0.269

loop_
_space_group_symop_operation_xyz
'x, y, z'
'-x, y, -z+1/2'
'x+1/2, y+1/2, z'
'-x+1/2, y+1/2, -z+1/2'
'-x, -y, -z'
'x, -y, z-1/2'
'-x+1/2, -y+1/2, -z'
'x+1/2, -y+1/2, z-1/2'

loop_
_atom_site_label
_atom_site_type_symbol
_atom_site_fract_x
_atom_site_fract_y
_atom_site_fract_z
_atom_site_U_iso_or_equiv
_atom_site_adp_type
_atom_site_occupancy
_atom_site_site_symmetry_order
_atom_site_calc_flag
_atom_site_refinement_flags_posn
_atom_site_refinement_flags_adp
_atom_site_refinement_flags_occupancy
_atom_site_disorder_assembly
_atom_site_disorder_group
O1 O 0.000000 0.4285(17) 0.750000 0.19(2) Uani 1 2 d DS TU P . .
N1 N 0.0577(14) 0.2529(14) 0.724(3) 0.153(10) Uiso 1 1 d D . . . .
N2 N 0.0589(13) 0.1276(14) 0.721(2) 0.138(8) Uiso 1 1 d D . . . .
C2 C 0.000000 0.0776(19) 0.750000 0.147(16) Uiso 1 2 d DS . P . .
C1 C 0.000000 0.319(2) 0.750000 0.180(17) Uiso 1 2 d DS . P . .
C10 C 0.000000 -0.0561(19) 0.750000 0.112(10) Uiso 1 2 d DS . P . .
C11 C -0.0498(18) -0.1195(19) 0.833(3) 0.152(11) Uiso 1 1 d D . . . .
H11 H -0.081763 -0.076657 0.894360 0.182 Uiso 1 1 calc R U . . .
C12 C -0.0555(17) -0.2438(18) 0.830(4) 0.148(10) Uiso 1 1 d D . . . .
H12 H -0.091155 -0.287154 0.874231 0.177 Uiso 1 1 calc R U . . .
C13 C 0.000000 -0.292(3) 0.750000 0.143(14) Uiso 1 2 d DS . P . .
H13 H 0.000000 -0.375044 0.750000 0.172 Uiso 1 2 calc R U P . .
C9 C 0.3151(16) 0.4564(17) 0.546(3) 0.159(12) Uiso 1 1 d G . . . .
H9A H 0.338092 0.497126 0.655061 0.238 Uiso 1 1 calc R U . . .
H9B H 0.306622 0.511305 0.441213 0.238 Uiso 1 1 calc R U . . .
H9C H 0.343603 0.392413 0.509494 0.238 Uiso 1 1 calc R U . . .
C4 C 0.1234(15) 0.4114(15) 0.569(2) 0.154(12) Uiso 1 1 d G . . . .
H4 H 0.082191 0.446159 0.518604 0.185 Uiso 1 1 calc R U . . .
C3 C 0.1226(14) 0.3143(16) 0.690(2) 0.148(11) Uiso 1 1 d G . . . .
C8 C 0.1843(14) 0.2630(12) 0.766(2) 0.145(11) Uiso 1 1 d G . . . .
H8 H 0.184134 0.197824 0.847442 0.174 Uiso 1 1 calc R U . . .
C7 C 0.2457(14) 0.3094(11) 0.719(2) 0.138(11) Uiso 1 1 d G . . . .
H7 H 0.286815 0.274703 0.770020 0.165 Uiso 1 1 calc R U . . .
C6 C 0.2477(15) 0.4070(11) 0.5970(18) 0.163(12) Uiso 1 1 d G . . . .
C5 C 0.1852(16) 0.4573(12) 0.5224(16) 0.155(12) Uiso 1 1 d G . . . .
H5 H 0.185084 0.522385 0.440409 0.186 Uiso 1 1 calc R U . . .

loop_
_atom_site_aniso_label
_atom_site_aniso_U_11
_atom_site_aniso_U_22
_atom_site_aniso_U_33
_atom_site_aniso_U_23
_atom_site_aniso_U_13
_atom_site_aniso_U_12
O1 0.21(6) 0.140(18) 0.21(2) 0.000 0.01(3) 0.000

loop_
_atom_type_symbol
_atom_type_description
_atom_type_scat_dispersion_real
_atom_type_scat_dispersion_imag
_atom_type_scat_source
C C 0.0033 0.0016 'International Tables Vol C Tables 4.2.6.8 and 6.1.1.4'
H H 0.0000 0.0000 'International Tables Vol C Tables 4.2.6.8 and 6.1.1.4'
N N 0.0061 0.0033 'International Tables Vol C Tables 4.2.6.8 and 6.1.1.4'
O O 0.0106 0.0060 'International Tables Vol C Tables 4.2.6.8 and 6.1.1.4'

loop_
_axis.id
_axis.type
_axis.equipment
_axis.parity
_axis.depends_on
_axis.zero
_axis.vector[1]
_axis.vector[2]
_axis.vector[3]
source . source . . . 1.00000000 0.00000000 0.00000000
omega rotation goniometer -1 . 0.00000000 0.00000000 0.00000000 1.00000000
kappa rotation goniometer -1 omega 0.00000000 -0.76604444 0.00000000 0.64278761
phi rotation goniometer -1 kappa . 0.00000000 0.00000000 1.00000000
theta rotation goniometer -1 . 0.00000000 0.00000000 0.00000000 1.00000000
matrixX general general . phi . 1.00000000 0.00000000 0.00000000
matrixY general general . phi . 0.00000000 1.00000000 0.00000000
matrixZ general general . phi . 0.00000000 0.00000000 1.00000000
dacX translation general . phi . 0.00000000 1.00000000 0.00000000
dacY translation general . phi . -1.00000000 0.00000000 0.00000000
dacZ translation general . phi . 0.00000000 0.00000000 1.00000000

loop_
_geom_angle_atom_site_label_1
_geom_angle_atom_site_label_2
_geom_angle_atom_site_label_3
_geom_angle
_geom_angle_site_symmetry_1
_geom_angle_site_symmetry_3
_geom_angle_publ_flag
N2 N1 C3 116.6(16) . . ?
C1 N1 N2 123.6(19) . . ?
C1 N1 C3 119.8(13) . . ?
C2 N2 N1 114.1(17) . . ?
N2 C2 N2 129(2) . 2_556 ?
N2 C2 C10 115.3(11) 2_556 . ?
N2 C2 C10 115.3(12) . . ?
O1 C1 N1 122.4(12) . 2_556 ?
O1 C1 N1 122.4(12) . . ?
N1 C1 N1 115(2) 2_556 . ?
C11 C10 C2 121.0(15) . . ?
C11 C10 C2 121.0(15) 2_556 . ?
C11 C10 C11 118(3) . 2_556 ?
C10 C11 H11 117.8 . . ?
C10 C11 C12 124(3) . . ?
C12 C11 H11 117.8 . . ?
C11 C12 H12 125.3 . . ?
C13 C12 C11 109(3) . . ?
C13 C12 H12 125.3 . . ?
C12 C13 C12 134(4) 2_556 . ?
C12 C13 H13 113.1 . . ?
C12 C13 H13 113.1 2_556 . ?
H9A C9 H9B 109.5 . . ?
H9A C9 H9C 109.5 . . ?
H9B C9 H9C 109.5 . . ?
C6 C9 H9A 109.5 . . ?
C6 C9 H9B 109.5 . . ?
C6 C9 H9C 109.5 . . ?
C3 C4 H4 119.8 . . ?
C5 C4 H4 119.8 . . ?
C5 C4 C3 120.4 . . ?
C4 C3 N1 122.1(15) . . ?
C4 C3 C8 119.7 . . ?
C8 C3 N1 117.8(15) . . ?
C3 C8 H8 120.2 . . ?
C7 C8 C3 119.5 . . ?
C7 C8 H8 120.2 . . ?
C8 C7 H7 119.2 . . ?
C8 C7 C6 121.7 . . ?
C6 C7 H7 119.2 . . ?
C7 C6 C9 121.1 . . ?
C7 C6 C5 117.9 . . ?
C5 C6 C9 120.9 . . ?
C4 C5 C6 120.8 . . ?
C4 C5 H5 119.6 . . ?
C6 C5 H5 119.6 . . ?

loop_
_geom_bond_atom_site_label_1
_geom_bond_atom_site_label_2
_geom_bond_distance
_geom_bond_site_symmetry_2
_geom_bond_publ_flag
O1 C1 1.233(17) . ?
N1 N2 1.406(13) . ?
N1 C1 1.375(17) . ?
N1 C3 1.48(3) . ?
N2 C2 1.315(17) . ?
C2 C10 1.501(17) . ?
C10 C11 1.380(18) . ?
C10 C11 1.380(18) 2_556 ?
C11 H11 0.9300 . ?
C11 C12 1.400(16) . ?
C12 H12 0.9300 . ?
C12 C13 1.38(2) . ?
C13 H13 0.9300 . ?
C9 H9A 0.9600 . ?
C9 H9B 0.9600 . ?
C9 H9C 0.9600 . ?
C9 C6 1.5058 . ?
C4 H4 0.9300 . ?
C4 C3 1.3814 . ?
C4 C5 1.3802 . ?
C3 C8 1.3898 . ?
C8 H8 0.9300 . ?
C8 C7 1.3775 . ?
C7 H7 0.9300 . ?
C7 C6 1.3922 . ?
C6 C5 1.3946 . ?
C5 H5 0.9300 . ?

loop_
_geom_torsion_atom_site_label_1
_geom_torsion_atom_site_label_2
_geom_torsion_atom_site_label_3
_geom_torsion_atom_site_label_4
_geom_torsion
_geom_torsion_site_symmetry_1
_geom_torsion_site_symmetry_2
_geom_torsion_site_symmetry_3
_geom_torsion_site_symmetry_4
_geom_torsion_publ_flag
N1 N2 C2 N2 0.7(13) . . . 2_556 ?
N1 N2 C2 C10 -179.3(13) . . . . ?
N1 C3 C8 C7 172.4(13) . . . . ?
N2 N1 C1 O1 -179.2(14) . . . . ?
N2 N1 C1 N1 0.8(14) . . . 2_556 ?
N2 N1 C3 C4 135.5(16) . . . . ?
N2 N1 C3 C8 -37(2) . . . . ?
N2 C2 C10 C11 160.8(17) 2_556 . . 2_556 ?
N2 C2 C10 C11 -19.2(17) 2_556 . . . ?
N2 C2 C10 C11 160.8(17) . . . . ?
N2 C2 C10 C11 -19.2(17) . . . 2_556 ?
C2 C10 C11 C12 176(2) . . . . ?
C1 N1 N2 C2 -1(3) . . . . ?
C1 N1 C3 C4 -43(2) . . . . ?
C1 N1 C3 C8 144.9(14) . . . . ?
C10 C11 C12 C13 6(4) . . . . ?
C11 C10 C11 C12 -4(2) 2_556 . . . ?
C11 C12 C13 C12 -2.9(16) . . . 2_556 ?
C9 C6 C5 C4 179.8 . . . . ?
C4 C3 C8 C7 -0.2 . . . . ?
C3 N1 N2 C2 -179.5(16) . . . . ?
C3 N1 C1 O1 -1(2) . . . . ?
C3 N1 C1 N1 179(2) . . . 2_556 ?
C3 C4 C5 C6 -0.3 . . . . ?
C3 C8 C7 C6 0.0 . . . . ?
C8 C7 C6 C9 -179.6 . . . . ?
C8 C7 C6 C5 0.0 . . . . ?
C7 C6 C5 C4 0.2 . . . . ?
C5 C4 C3 N1 -172.0(13) . . . . ?
C5 C4 C3 C8 0.4 . . . . ?
